data_4086153
loop_
_publ_author_name
'Hadlington, Terrance J.'
'Li, Jiaye'
'Hermann, Markus'
'Davey, Amelia'
'Frenking, Gernot'
'Jones, Cameron'

_publ_section_title
;
 Reactivity of Amido-Digermynes, LGeGeL (L = Bulky Amide), toward Olefins
 and Related Molecules: Facile Reduction, C--H Activation, and Reversible
 Cycloaddition of Unsaturated Substrates
;
_journal_issue 13
_journal_name_full Organometallics
_journal_page_first 3175
_journal_paper_doi 10.1021/acs.organomet.5b00206
_journal_volume 34
_journal_year 2015
_chemical_formula_sum 'C99 H122 Ge2 N2 O Si2'
_chemical_formula_weight 1557.35
_chemical_name_systematic
; 
 ? 
;
_space_group_IT_number 15
_symmetry_cell_setting monoclinic
_symmetry_space_group_name_Hall '-C 2yc'
_symmetry_space_group_name_H-M 'C 1 2/c 1'
_atom_sites_solution_hydrogens geom
_atom_sites_solution_primary direct
_atom_sites_solution_secondary difmap
_audit_creation_method SHELXL-97
_cell_angle_alpha 90.00
_cell_angle_beta 92.012(3)
_cell_angle_gamma 90.00
_cell_formula_units_Z 8
_cell_length_a 42.8857(14)
_cell_length_b 18.8089(6)
_cell_length_c 22.8712(8)
_cell_measurement_temperature 123(2)
_cell_volume 18437.3(11)
_computing_structure_refinement 'SHELXL-97 (Sheldrick, 1997)'
_computing_structure_solution 'SHELXS-97 (Sheldrick, 1990)'
_diffrn_ambient_temperature 123(2)
_diffrn_measured_fraction_theta_full 0.997
_diffrn_measured_fraction_theta_max 0.997
_diffrn_measurement_device_type 'Oxford Gemini Ultra'
_diffrn_radiation_monochromator graphite
_diffrn_radiation_source 'fine-focus sealed tube'
_diffrn_radiation_type MoK\a
_diffrn_radiation_wavelength 0.71073
_diffrn_reflns_av_R_equivalents 0.0547
_diffrn_reflns_av_sigmaI/netI 0.0652
_diffrn_reflns_limit_h_max 51
_diffrn_reflns_limit_h_min -33
_diffrn_reflns_limit_k_max 22
_diffrn_reflns_limit_k_min -20
_diffrn_reflns_limit_l_max 25
_diffrn_reflns_limit_l_min -27
_diffrn_reflns_number 57320
_diffrn_reflns_theta_full 25.50
_diffrn_reflns_theta_max 25.50
_diffrn_reflns_theta_min 2.94
_exptl_absorpt_coefficient_mu 0.723
_exptl_absorpt_correction_T_max 0.899
_exptl_absorpt_correction_T_min 0.831
_exptl_absorpt_correction_type multi-scan
_exptl_absorpt_process_details 'SCALE3 ABSPACK'
_exptl_crystal_colour 'pale yellow'
_exptl_crystal_density_diffrn 1.122
_exptl_crystal_density_method 'not measured'
_exptl_crystal_description block
_exptl_crystal_F_000 6640
_exptl_crystal_size_max 0.25
_exptl_crystal_size_mid 0.20
_exptl_crystal_size_min 0.15
_refine_diff_density_max 1.818
_refine_diff_density_min -0.450
_refine_diff_density_rms 0.104
_refine_ls_extinction_method none
_refine_ls_goodness_of_fit_ref 1.029
_refine_ls_hydrogen_treatment constr
_refine_ls_matrix_type full
_refine_ls_number_parameters 986
_refine_ls_number_reflns 17110
_refine_ls_number_restraints 48
_refine_ls_restrained_S_all 1.039
_refine_ls_R_factor_all 0.1186
_refine_ls_R_factor_gt 0.0744
_refine_ls_shift/su_max 0.000
_refine_ls_shift/su_mean 0.000
_refine_ls_structure_factor_coef Fsqd
_refine_ls_weighting_details 'calc w=1/[\s^2^(Fo^2^)+(0.1319P)^2^+73.8751P] where P=(Fo^2^+2Fc^2^)/3'
_refine_ls_weighting_scheme calc
_refine_ls_wR_factor_gt 0.2061
_refine_ls_wR_factor_ref 0.2444
_reflns_number_gt 11191
_reflns_number_total 17110
_reflns_threshold_expression >2sigma(I)
_cod_data_source_file om5b00206_si_002.cif
_cod_data_source_block compound4
_cod_original_sg_symbol_H-M C2/c
_cod_database_code 4086153

loop_
_symmetry_equiv_pos_as_xyz
'x, y, z'
'-x, y, -z+1/2'
'x+1/2, y+1/2, z'
'-x+1/2, y+1/2, -z+1/2'
'-x, -y, -z'
'x, -y, z-1/2'
'-x+1/2, -y+1/2, -z'
'x+1/2, -y+1/2, z-1/2'

loop_
_atom_site_label
_atom_site_type_symbol
_atom_site_fract_x
_atom_site_fract_y
_atom_site_fract_z
_atom_site_U_iso_or_equiv
_atom_site_adp_type
_atom_site_occupancy
_atom_site_symmetry_multiplicity
_atom_site_calc_flag
_atom_site_refinement_flags
_atom_site_disorder_assembly
_atom_site_disorder_group
Ge1 Ge 0.131060(12) 0.23695(3) 0.13016(2) 0.03135(17) Uani 1 1 d . . .
Ge2 Ge 0.192470(13) 0.27117(3) 0.18790(2) 0.03286(17) Uani 1 1 d . . .
Si1 Si 0.06206(3) 0.17691(8) 0.11707(7) 0.0369(3) Uani 1 1 d . . .
Si2 Si 0.18745(4) 0.40591(8) 0.28420(6) 0.0378(4) Uani 1 1 d . . .
O1 O 0.0670(3) 0.5877(6) 0.1827(5) 0.167(5) Uiso 0.70 1 d PD A -1
O2 O 0.0213(4) 0.7841(8) 0.1806(7) 0.070(4) Uiso 0.30 1 d PD B -1
N1 N 0.09530(9) 0.2145(2) 0.08396(17) 0.0289(9) Uani 1 1 d . . .
N2 N 0.19759(10) 0.3190(2) 0.26063(17) 0.0340(9) Uani 1 1 d . . .
C1 C 0.09810(11) 0.2263(3) 0.0221(2) 0.0314(11) Uani 1 1 d . . .
C2 C 0.09068(12) 0.2925(3) -0.0050(2) 0.0351(11) Uani 1 1 d . . .
C3 C 0.09756(13) 0.3022(3) -0.0636(2) 0.0425(13) Uani 1 1 d . . .
H3 H 0.0927 0.3467 -0.0814 0.051 Uiso 1 1 calc R . .
C4 C 0.11114(15) 0.2498(3) -0.0972(2) 0.0461(14) Uani 1 1 d . . .
C5 C 0.11740(13) 0.1858(3) -0.0708(2) 0.0408(13) Uani 1 1 d . . .
H5 H 0.1264 0.1491 -0.0933 0.049 Uiso 1 1 calc R . .
C6 C 0.11120(11) 0.1722(3) -0.0126(2) 0.0336(11) Uani 1 1 d . . .
C7 C 0.11792(19) 0.2599(4) -0.1607(3) 0.073(2) Uani 1 1 d D . .
H7 H 0.1361 0.2271 -0.1641 0.087 Uiso 1 1 calc R . .
C8 C 0.0951(2) 0.2242(5) -0.2007(4) 0.102(3) Uani 1 1 d DU . .
H8A H 0.0753 0.2503 -0.2012 0.152 Uiso 1 1 calc R . .
H8B H 0.0917 0.1754 -0.1872 0.152 Uiso 1 1 calc R . .
H8C H 0.1032 0.2231 -0.2403 0.152 Uiso 1 1 calc R . .
C9 C 0.13291(19) 0.3285(4) -0.1748(3) 0.072(2) Uani 1 1 d D . .
H9A H 0.1409 0.3264 -0.2144 0.108 Uiso 1 1 calc R . .
H9B H 0.1502 0.3375 -0.1466 0.108 Uiso 1 1 calc R . .
H9C H 0.1175 0.3669 -0.1726 0.108 Uiso 1 1 calc R . .
C10 C 0.07372(12) 0.3525(3) 0.0274(2) 0.0408(13) Uani 1 1 d . . .
H10 H 0.0736 0.3379 0.0694 0.049 Uiso 1 1 calc R . .
C11 C 0.09083(13) 0.4244(3) 0.0262(2) 0.0411(13) Uani 1 1 d . . .
C12 C 0.10763(14) 0.4473(3) 0.0756(3) 0.0478(14) Uani 1 1 d . . .
H12 H 0.1081 0.4188 0.1098 0.057 Uiso 1 1 calc R . .
C13 C 0.12397(17) 0.5122(3) 0.0758(3) 0.0609(18) Uani 1 1 d . . .
H13 H 0.1357 0.5267 0.1097 0.073 Uiso 1 1 calc R . .
C14 C 0.12300(17) 0.5549(3) 0.0264(3) 0.0623(18) Uani 1 1 d . . .
H14 H 0.1343 0.5984 0.0260 0.075 Uiso 1 1 calc R . .
C15 C 0.10545(17) 0.5337(3) -0.0222(3) 0.0599(17) Uani 1 1 d . . .
H15 H 0.1043 0.5632 -0.0559 0.072 Uiso 1 1 calc R . .
C16 C 0.08932(14) 0.4687(3) -0.0223(3) 0.0493(15) Uani 1 1 d . . .
H16 H 0.0772 0.4549 -0.0559 0.059 Uiso 1 1 calc R . .
C17 C 0.03965(14) 0.3628(3) 0.0078(3) 0.0505(15) Uani 1 1 d . . .
C18 C 0.02147(16) 0.4060(4) 0.0427(3) 0.0672(19) Uani 1 1 d . . .
H18 H 0.0305 0.4270 0.0771 0.081 Uiso 1 1 calc R . .
C19 C -0.00969(19) 0.4186(5) 0.0276(4) 0.089(3) Uani 1 1 d . . .
H19 H -0.0219 0.4479 0.0517 0.107 Uiso 1 1 calc R . .
C20 C -0.02297(19) 0.3885(5) -0.0225(5) 0.087(3) Uani 1 1 d . . .
H20 H -0.0444 0.3967 -0.0325 0.105 Uiso 1 1 calc R . .
C21 C -0.00549(18) 0.3471(5) -0.0575(4) 0.083(2) Uani 1 1 d . . .
H21 H -0.0146 0.3274 -0.0924 0.099 Uiso 1 1 calc R . .
C22 C 0.02618(15) 0.3331(4) -0.0422(3) 0.0619(18) Uani 1 1 d . . .
H22 H 0.0382 0.3034 -0.0664 0.074 Uiso 1 1 calc R . .
C23 C 0.11945(12) 0.0988(3) 0.0127(2) 0.0388(12) Uani 1 1 d . . .
H23 H 0.1126 0.0989 0.0540 0.047 Uiso 1 1 calc R . .
C24 C 0.10162(13) 0.0374(3) -0.0187(3) 0.0457(14) Uani 1 1 d . . .
C25 C 0.07958(14) 0.0446(4) -0.0633(3) 0.0548(16) Uani 1 1 d . . .
H25 H 0.0751 0.0907 -0.0785 0.066 Uiso 1 1 calc R . .
C26 C 0.06371(15) -0.0135(4) -0.0868(3) 0.0641(19) Uani 1 1 d . . .
H26 H 0.0484 -0.0066 -0.1173 0.077 Uiso 1 1 calc R . .
C27 C 0.06975(18) -0.0793(5) -0.0670(4) 0.078(2) Uani 1 1 d . . .
H27 H 0.0592 -0.1190 -0.0839 0.093 Uiso 1 1 calc R . .
C28 C 0.0911(2) -0.0887(4) -0.0225(4) 0.085(3) Uani 1 1 d . . .
H28 H 0.0951 -0.1350 -0.0075 0.102 Uiso 1 1 calc R . .
C29 C 0.10741(18) -0.0304(3) 0.0013(3) 0.069(2) Uani 1 1 d . . .
H29 H 0.1227 -0.0378 0.0318 0.083 Uiso 1 1 calc R . .
C30 C 0.15425(14) 0.0858(3) 0.0155(3) 0.0503(15) Uani 1 1 d . . .
C31 C 0.17011(16) 0.0630(4) -0.0323(4) 0.072(2) Uani 1 1 d . . .
H31 H 0.1592 0.0525 -0.0681 0.086 Uiso 1 1 calc R . .
C32 C 0.2031(2) 0.0554(5) -0.0274(5) 0.107(4) Uani 1 1 d . . .
H32 H 0.2145 0.0391 -0.0597 0.128 Uiso 1 1 calc R . .
C33 C 0.2186(2) 0.0721(5) 0.0252(5) 0.095(3) Uani 1 1 d U . .
H33 H 0.2407 0.0711 0.0273 0.114 Uiso 1 1 calc R . .
C34 C 0.2035(2) 0.0891(4) 0.0723(5) 0.083(2) Uani 1 1 d U . .
H34 H 0.2144 0.0951 0.1088 0.100 Uiso 1 1 calc R . .
C35 C 0.17102(16) 0.0983(3) 0.0676(4) 0.069(2) Uani 1 1 d . . .
H35 H 0.1602 0.1134 0.1009 0.083 Uiso 1 1 calc R . .
C36 C 0.04126(13) 0.1154(3) 0.0634(3) 0.0464(14) Uani 1 1 d . . .
H36 H 0.0579 0.0860 0.0455 0.056 Uiso 1 1 calc R . .
C37 C 0.02421(14) 0.1537(4) 0.0124(3) 0.0546(16) Uani 1 1 d . . .
H37A H 0.0145 0.1185 -0.0140 0.082 Uiso 1 1 calc R . .
H37B H 0.0392 0.1822 -0.0090 0.082 Uiso 1 1 calc R . .
H37C H 0.0081 0.1848 0.0277 0.082 Uiso 1 1 calc R . .
C38 C 0.01883(15) 0.0619(4) 0.0921(3) 0.0613(17) Uani 1 1 d . . .
H38A H 0.0032 0.0881 0.1139 0.092 Uiso 1 1 calc R . .
H38B H 0.0308 0.0308 0.1189 0.092 Uiso 1 1 calc R . .
H38C H 0.0083 0.0331 0.0616 0.092 Uiso 1 1 calc R . .
C39 C 0.07731(14) 0.1274(3) 0.1845(3) 0.0472(14) Uani 1 1 d . . .
H39 H 0.0935 0.1590 0.2034 0.057 Uiso 1 1 calc R . .
C40 C 0.05321(16) 0.1131(4) 0.2314(3) 0.0660(19) Uani 1 1 d . . .
H40A H 0.0360 0.0845 0.2145 0.099 Uiso 1 1 calc R . .
H40B H 0.0450 0.1584 0.2455 0.099 Uiso 1 1 calc R . .
H40C H 0.0632 0.0872 0.2642 0.099 Uiso 1 1 calc R . .
C41 C 0.09439(16) 0.0575(3) 0.1694(3) 0.0560(16) Uani 1 1 d . . .
H41A H 0.1015 0.0337 0.2057 0.084 Uiso 1 1 calc R . .
H41B H 0.1124 0.0683 0.1459 0.084 Uiso 1 1 calc R . .
H41C H 0.0801 0.0261 0.1473 0.084 Uiso 1 1 calc R . .
C42 C 0.03548(13) 0.2531(3) 0.1374(3) 0.0471(14) Uani 1 1 d . . .
H42 H 0.0327 0.2821 0.1009 0.056 Uiso 1 1 calc R . .
C43 C 0.00240(16) 0.2335(4) 0.1546(3) 0.0651(19) Uani 1 1 d . . .
H43A H 0.0035 0.1992 0.1869 0.098 Uiso 1 1 calc R . .
H43B H -0.0089 0.2124 0.1209 0.098 Uiso 1 1 calc R . .
H43C H -0.0085 0.2764 0.1671 0.098 Uiso 1 1 calc R . .
C44 C 0.05054(15) 0.3026(3) 0.1821(3) 0.0567(16) Uani 1 1 d . . .
H44A H 0.0375 0.3451 0.1860 0.085 Uiso 1 1 calc R . .
H44B H 0.0712 0.3166 0.1693 0.085 Uiso 1 1 calc R . .
H44C H 0.0526 0.2783 0.2199 0.085 Uiso 1 1 calc R . .
C45 C 0.21035(14) 0.2685(3) 0.3035(2) 0.0397(13) Uani 1 1 d . C .
C46 C 0.24264(13) 0.2715(3) 0.3204(2) 0.0422(13) Uani 1 1 d . . .
C47 C 0.25395(17) 0.2276(4) 0.3643(3) 0.0640(19) Uani 1 1 d . C .
H47 H 0.2751 0.2329 0.3771 0.077 Uiso 1 1 calc R . .
C48 C 0.23606(18) 0.1755(5) 0.3910(3) 0.080(3) Uani 1 1 d D . .
C49 C 0.20549(17) 0.1710(4) 0.3709(3) 0.0624(19) Uani 1 1 d . C .
H49 H 0.1928 0.1354 0.3874 0.075 Uiso 1 1 calc R . .
C50 C 0.19186(14) 0.2148(3) 0.3282(2) 0.0454(14) Uani 1 1 d . . .
C51 C 0.2510(2) 0.1185(7) 0.4321(4) 0.090(6) Uani 0.675(18) 1 d PD C 1
H51 H 0.2418 0.0717 0.4201 0.108 Uiso 0.675(18) 1 calc PR C 1
C51A C 0.2475(4) 0.1517(9) 0.4517(4) 0.047(6) Uiso 0.325(18) 1 d PD C 2
H51A H 0.2639 0.1845 0.4683 0.056 Uiso 0.325(18) 1 calc PR C 2
C52 C 0.2864(3) 0.1098(7) 0.4327(5) 0.085(5) Uani 0.675(18) 1 d PD C 1
H52A H 0.2964 0.1542 0.4455 0.127 Uiso 0.675(18) 1 calc PR C 1
H52B H 0.2930 0.0979 0.3932 0.127 Uiso 0.675(18) 1 calc PR C 1
H52C H 0.2926 0.0714 0.4597 0.127 Uiso 0.675(18) 1 calc PR C 1
C52A C 0.2617(5) 0.0822(9) 0.4310(10) 0.043(6) Uiso 0.325(18) 1 d PD C 2
H52D H 0.2698 0.0552 0.4648 0.064 Uiso 0.325(18) 1 calc PR C 2
H52E H 0.2788 0.0926 0.4049 0.064 Uiso 0.325(18) 1 calc PR C 2
H52F H 0.2457 0.0542 0.4099 0.064 Uiso 0.325(18) 1 calc PR C 2
C53 C 0.2389(4) 0.1355(8) 0.4921(5) 0.089(4) Uani 0.675(18) 1 d PDU C 1
H53A H 0.2486 0.1032 0.5211 0.134 Uiso 0.675(18) 1 calc PR C 1
H53B H 0.2162 0.1296 0.4915 0.134 Uiso 0.675(18) 1 calc PR C 1
H53C H 0.2443 0.1847 0.5025 0.134 Uiso 0.675(18) 1 calc PR C 1
C53A C 0.2227(5) 0.1362(13) 0.4960(9) 0.056(6) Uiso 0.325(18) 1 d PD C 2
H53D H 0.2074 0.1028 0.4790 0.083 Uiso 0.325(18) 1 calc PR C 2
H53E H 0.2123 0.1805 0.5063 0.083 Uiso 0.325(18) 1 calc PR C 2
H53F H 0.2326 0.1152 0.5313 0.083 Uiso 0.325(18) 1 calc PR C 2
C54 C 0.26532(12) 0.3165(3) 0.2862(2) 0.0372(12) Uani 1 1 d . . .
H54 H 0.2551 0.3636 0.2791 0.045 Uiso 1 1 calc R . .
C55 C 0.29574(13) 0.3307(3) 0.3203(2) 0.0424(13) Uani 1 1 d . . .
C56 C 0.32204(15) 0.2887(4) 0.3136(3) 0.0598(17) Uani 1 1 d . . .
H56 H 0.3213 0.2514 0.2856 0.072 Uiso 1 1 calc R . .
C57 C 0.34938(18) 0.3001(5) 0.3469(4) 0.080(2) Uani 1 1 d . . .
H57 H 0.3671 0.2709 0.3414 0.096 Uiso 1 1 calc R . .
C58 C 0.35067(19) 0.3537(5) 0.3876(4) 0.088(3) Uani 1 1 d . . .
H58 H 0.3692 0.3609 0.4109 0.105 Uiso 1 1 calc R . .
C59 C 0.32514(16) 0.3975(4) 0.3948(3) 0.072(2) Uani 1 1 d . . .
H59 H 0.3261 0.4352 0.4223 0.086 Uiso 1 1 calc R . .
C60 C 0.29784(15) 0.3851(3) 0.3607(3) 0.0507(15) Uani 1 1 d . . .
H60 H 0.2803 0.4150 0.3656 0.061 Uiso 1 1 calc R . .
C61 C 0.27131(12) 0.2845(3) 0.2264(2) 0.0396(13) Uani 1 1 d . . .
C62 C 0.26471(14) 0.2143(3) 0.2130(3) 0.0541(16) Uani 1 1 d . . .
H62 H 0.2555 0.1844 0.2410 0.065 Uiso 1 1 calc R . .
C63 C 0.27164(18) 0.1874(5) 0.1580(4) 0.079(3) Uani 1 1 d . . .
H63 H 0.2667 0.1393 0.1490 0.095 Uiso 1 1 calc R . .
C64 C 0.2850(2) 0.2275(6) 0.1177(3) 0.086(3) Uani 1 1 d . . .
H64 H 0.2897 0.2080 0.0808 0.104 Uiso 1 1 calc R . .
C65 C 0.29176(19) 0.2968(5) 0.1303(3) 0.081(3) Uani 1 1 d . . .
H65 H 0.3011 0.3256 0.1017 0.097 Uiso 1 1 calc R . .
C66 C 0.28517(16) 0.3259(4) 0.1844(3) 0.0573(17) Uani 1 1 d . . .
H66 H 0.2902 0.3742 0.1926 0.069 Uiso 1 1 calc R . .
C67 C 0.15803(13) 0.1992(3) 0.3085(2) 0.0426(13) Uani 1 1 d . C .
H67 H 0.1546 0.2236 0.2699 0.051 Uiso 1 1 calc R . .
C68 C 0.15440(13) 0.1194(3) 0.2965(2) 0.0435(13) Uani 1 1 d . . .
C69 C 0.13400(14) 0.0752(3) 0.3267(2) 0.0477(14) Uani 1 1 d . C .
H69 H 0.1209 0.0954 0.3550 0.057 Uiso 1 1 calc R . .
C70 C 0.13257(16) 0.0027(3) 0.3160(3) 0.0545(16) Uani 1 1 d . . .
H70 H 0.1188 -0.0265 0.3371 0.065 Uiso 1 1 calc R C .
C71 C 0.15148(16) -0.0271(3) 0.2741(3) 0.0591(17) Uani 1 1 d . C .
H71 H 0.1505 -0.0766 0.2663 0.071 Uiso 1 1 calc R . .
C72 C 0.17138(18) 0.0152(3) 0.2443(3) 0.0628(18) Uani 1 1 d . . .
H72 H 0.1844 -0.0053 0.2160 0.075 Uiso 1 1 calc R C .
C73 C 0.17284(16) 0.0873(3) 0.2549(3) 0.0558(16) Uani 1 1 d . C .
H73 H 0.1867 0.1157 0.2334 0.067 Uiso 1 1 calc R . .
C74 C 0.13354(16) 0.2284(3) 0.3485(3) 0.0527(16) Uani 1 1 d . . .
C75 C 0.1381(2) 0.2353(4) 0.4085(3) 0.070(2) Uani 1 1 d . C .
H75 H 0.1572 0.2209 0.4271 0.083 Uiso 1 1 calc R . .
C76 C 0.1139(3) 0.2641(4) 0.4419(4) 0.086(3) Uani 1 1 d . . .
H76 H 0.1168 0.2695 0.4831 0.103 Uiso 1 1 calc R C .
C77 C 0.0863(2) 0.2842(4) 0.4150(5) 0.085(2) Uani 1 1 d U C .
H77 H 0.0702 0.3033 0.4378 0.102 Uiso 1 1 calc R . .
C78 C 0.08159(18) 0.2774(4) 0.3567(4) 0.080(3) Uani 1 1 d . . .
H78 H 0.0625 0.2923 0.3382 0.096 Uiso 1 1 calc R C .
C79 C 0.10510(16) 0.2482(4) 0.3244(4) 0.065(2) Uani 1 1 d . C .
H79 H 0.1014 0.2416 0.2835 0.079 Uiso 1 1 calc R . .
C80 C 0.14335(14) 0.4096(3) 0.2912(3) 0.0472(14) Uani 1 1 d . . .
H80 H 0.1381 0.3673 0.3154 0.057 Uiso 1 1 calc R . .
C81 C 0.12478(15) 0.3997(4) 0.2337(3) 0.0551(16) Uani 1 1 d . . .
H81A H 0.1024 0.4001 0.2412 0.083 Uiso 1 1 calc R . .
H81B H 0.1304 0.3542 0.2161 0.083 Uiso 1 1 calc R . .
H81C H 0.1296 0.4386 0.2069 0.083 Uiso 1 1 calc R . .
C82 C 0.12962(17) 0.4737(4) 0.3236(3) 0.0635(18) Uani 1 1 d . . .
H82A H 0.1318 0.5167 0.2999 0.095 Uiso 1 1 calc R . .
H82B H 0.1409 0.4800 0.3613 0.095 Uiso 1 1 calc R . .
H82C H 0.1075 0.4651 0.3302 0.095 Uiso 1 1 calc R . .
C83 C 0.20594(14) 0.4205(3) 0.3603(2) 0.0474(14) Uani 1 1 d . . .
H83 H 0.2274 0.3996 0.3594 0.057 Uiso 1 1 calc R . .
C84 C 0.18914(18) 0.3804(4) 0.4084(3) 0.0635(18) Uani 1 1 d . . .
H84A H 0.2005 0.3872 0.4459 0.095 Uiso 1 1 calc R . .
H84B H 0.1884 0.3296 0.3989 0.095 Uiso 1 1 calc R . .
H84C H 0.1679 0.3988 0.4111 0.095 Uiso 1 1 calc R . .
C85 C 0.21031(18) 0.4979(4) 0.3783(3) 0.067(2) Uani 1 1 d . . .
H85A H 0.1900 0.5217 0.3779 0.100 Uiso 1 1 calc R . .
H85B H 0.2238 0.5217 0.3507 0.100 Uiso 1 1 calc R . .
H85C H 0.2199 0.5001 0.4177 0.100 Uiso 1 1 calc R . .
C86 C 0.20017(14) 0.4752(3) 0.2294(2) 0.0450(13) Uani 1 1 d . . .
H86 H 0.1933 0.4564 0.1901 0.054 Uiso 1 1 calc R . .
C87 C 0.23579(16) 0.4851(4) 0.2266(3) 0.0611(17) Uani 1 1 d . . .
H87A H 0.2403 0.5218 0.1978 0.092 Uiso 1 1 calc R . .
H87B H 0.2454 0.4401 0.2151 0.092 Uiso 1 1 calc R . .
H87C H 0.2443 0.4995 0.2651 0.092 Uiso 1 1 calc R . .
C88 C 0.18407(16) 0.5483(3) 0.2346(3) 0.0592(17) Uani 1 1 d . . .
H88A H 0.1889 0.5684 0.2734 0.089 Uiso 1 1 calc R . .
H88B H 0.1614 0.5424 0.2292 0.089 Uiso 1 1 calc R . .
H88C H 0.1917 0.5804 0.2045 0.089 Uiso 1 1 calc R . .
C89 C 0.17920(12) 0.3416(3) 0.1238(2) 0.0319(11) Uani 1 1 d . . .
H89 H 0.1711 0.3875 0.1393 0.038 Uiso 1 1 calc R . .
C90 C 0.15542(11) 0.3027(3) 0.0809(2) 0.0293(10) Uani 1 1 d . . .
H90 H 0.1401 0.3405 0.0688 0.035 Uiso 1 1 calc R . .
C91 C 0.17487(11) 0.2901(3) 0.0250(2) 0.0314(11) Uani 1 1 d . . .
H91 H 0.1670 0.2526 -0.0028 0.038 Uiso 1 1 calc R . .
C92 C 0.17810(13) 0.3645(3) 0.0003(2) 0.0412(13) Uani 1 1 d . . .
H92 H 0.1680 0.3822 -0.0343 0.049 Uiso 1 1 calc R . .
C93 C 0.19745(14) 0.4003(3) 0.0355(2) 0.0441(13) Uani 1 1 d . . .
H93 H 0.2035 0.4485 0.0309 0.053 Uiso 1 1 calc R . .
C94 C 0.20814(13) 0.3511(3) 0.0841(2) 0.0389(12) Uani 1 1 d . . .
H94 H 0.2282 0.3644 0.1051 0.047 Uiso 1 1 calc R . .
C95 C 0.20821(12) 0.2797(3) 0.0519(2) 0.0369(12) Uani 1 1 d . . .
H95A H 0.2099 0.2384 0.0787 0.044 Uiso 1 1 calc R . .
H95B H 0.2243 0.2770 0.0220 0.044 Uiso 1 1 calc R . .
C96 C 0.0436(4) 0.5138(9) 0.2621(7) 0.155(7) Uiso 0.70 1 d PD A -1
H96A H 0.0572 0.4719 0.2649 0.233 Uiso 0.70 1 calc PR A -1
H96B H 0.0263 0.5044 0.2341 0.233 Uiso 0.70 1 calc PR A -1
H96C H 0.0353 0.5241 0.3006 0.233 Uiso 0.70 1 calc PR A -1
C97 C 0.0618(3) 0.5758(6) 0.2419(5) 0.083(3) Uiso 0.70 1 d PD A -1
H97A H 0.0515 0.6189 0.2568 0.100 Uiso 0.70 1 calc PR A -1
H97B H 0.0826 0.5731 0.2622 0.100 Uiso 0.70 1 calc PR A -1
C98 C 0.0836(3) 0.6432(7) 0.1583(7) 0.119(5) Uiso 0.70 1 d PD A -1
H98A H 0.0916 0.6258 0.1208 0.143 Uiso 0.70 1 calc PR A -1
H98B H 0.1020 0.6525 0.1845 0.143 Uiso 0.70 1 calc PR A -1
C99 C 0.0678(5) 0.7143(7) 0.1460(10) 0.171(8) Uiso 0.70 1 d PD A -1
H99A H 0.0706 0.7277 0.1051 0.257 Uiso 0.70 1 calc PR A -1
H99B H 0.0771 0.7507 0.1718 0.257 Uiso 0.70 1 calc PR A -1
H99C H 0.0455 0.7103 0.1531 0.257 Uiso 0.70 1 calc PR A -1
C100 C 0.0032(16) 0.7148(12) 0.2541(19) 0.089(8) Uiso 0.30 1 d PD B -1
H10A H 0.0258 0.7087 0.2539 0.133 Uiso 0.30 1 calc PR B -1
H10B H -0.0070 0.6686 0.2485 0.133 Uiso 0.30 1 calc PR B -1
H10C H -0.0027 0.7352 0.2915 0.133 Uiso 0.30 1 calc PR B -1
C101 C -0.0071(5) 0.7645(15) 0.2046(13) 0.093(9) Uiso 0.30 1 d PD B -1
H10D H -0.0208 0.7397 0.1754 0.112 Uiso 0.30 1 calc PR B -1
H10E H -0.0183 0.8064 0.2197 0.112 Uiso 0.30 1 calc PR B -1
C102 C 0.0225(4) 0.8396(11) 0.1396(10) 0.071(7) Uiso 0.30 1 d PD B -1
H10F H 0.0167 0.8851 0.1580 0.085 Uiso 0.30 1 calc PR B -1
H10G H 0.0076 0.8302 0.1064 0.085 Uiso 0.30 1 calc PR B -1
C103 C 0.0551(4) 0.8441(12) 0.1179(9) 0.056(5) Uiso 0.30 1 d PD B -1
H10H H 0.0690 0.8640 0.1487 0.083 Uiso 0.30 1 calc PR B -1
H10I H 0.0553 0.8748 0.0833 0.083 Uiso 0.30 1 calc PR B -1
H10J H 0.0623 0.7965 0.1076 0.083 Uiso 0.30 1 calc PR B -1

loop_
_atom_site_aniso_label
_atom_site_aniso_U_11
_atom_site_aniso_U_22
_atom_site_aniso_U_33
_atom_site_aniso_U_23
_atom_site_aniso_U_13
_atom_site_aniso_U_12
Ge1 0.0280(3) 0.0371(3) 0.0292(3) 0.0037(2) 0.0042(2) 0.0010(2)
Ge2 0.0347(3) 0.0394(3) 0.0247(3) 0.0001(2) 0.0027(2) 0.0029(2)
Si1 0.0277(8) 0.0427(8) 0.0408(8) 0.0056(6) 0.0076(6) -0.0011(6)
Si2 0.0411(9) 0.0431(8) 0.0292(7) -0.0045(6) 0.0008(6) 0.0006(6)
N1 0.024(2) 0.030(2) 0.033(2) 0.0025(17) 0.0046(17) 0.0035(16)
N2 0.035(2) 0.045(2) 0.022(2) -0.0030(18) 0.0021(17) 0.0005(19)
C1 0.019(2) 0.041(3) 0.034(3) 0.000(2) 0.004(2) -0.001(2)
C2 0.030(3) 0.039(3) 0.036(3) 0.002(2) 0.002(2) 0.001(2)
C3 0.044(3) 0.047(3) 0.036(3) 0.008(2) -0.002(2) -0.005(3)
C4 0.052(4) 0.053(4) 0.033(3) -0.007(3) 0.010(3) -0.015(3)
C5 0.039(3) 0.040(3) 0.043(3) -0.015(2) 0.005(2) -0.011(2)
C6 0.024(3) 0.041(3) 0.035(3) -0.005(2) 0.001(2) -0.003(2)
C7 0.095(6) 0.088(5) 0.035(3) -0.004(3) 0.014(4) -0.034(4)
C8 0.122(6) 0.112(5) 0.070(4) 0.008(4) -0.009(4) -0.022(5)
C9 0.087(6) 0.082(5) 0.049(4) 0.013(4) 0.020(4) -0.010(4)
C10 0.036(3) 0.043(3) 0.043(3) 0.009(2) 0.007(2) 0.011(2)
C11 0.042(3) 0.035(3) 0.046(3) 0.007(2) 0.006(3) 0.015(2)
C12 0.058(4) 0.035(3) 0.052(4) -0.001(3) 0.007(3) 0.015(3)
C13 0.073(5) 0.049(4) 0.061(4) -0.011(3) -0.002(3) 0.009(3)
C14 0.074(5) 0.041(3) 0.073(5) 0.001(3) 0.015(4) 0.004(3)
C15 0.070(5) 0.048(4) 0.063(4) 0.009(3) 0.017(4) 0.011(3)
C16 0.054(4) 0.044(3) 0.050(4) 0.009(3) 0.006(3) 0.015(3)
C17 0.037(3) 0.056(4) 0.059(4) 0.024(3) 0.007(3) 0.009(3)
C18 0.051(4) 0.080(5) 0.071(5) 0.018(4) 0.011(3) 0.024(4)
C19 0.060(5) 0.116(7) 0.093(6) 0.039(5) 0.021(5) 0.046(5)
C20 0.046(5) 0.104(7) 0.111(7) 0.044(6) -0.004(5) 0.017(4)
C21 0.053(5) 0.093(6) 0.102(6) 0.025(5) -0.017(4) 0.003(4)
C22 0.044(4) 0.067(4) 0.074(5) 0.020(4) -0.007(3) 0.008(3)
C23 0.038(3) 0.035(3) 0.043(3) -0.007(2) 0.003(2) -0.002(2)
C24 0.037(3) 0.048(3) 0.053(4) -0.015(3) 0.012(3) -0.007(2)
C25 0.040(3) 0.064(4) 0.060(4) -0.015(3) 0.007(3) -0.016(3)
C26 0.043(4) 0.079(5) 0.071(5) -0.022(4) 0.008(3) -0.020(3)
C27 0.058(5) 0.081(6) 0.096(6) -0.041(5) 0.019(4) -0.026(4)
C28 0.086(6) 0.047(4) 0.121(7) -0.022(4) -0.008(5) -0.004(4)
C29 0.078(5) 0.041(4) 0.087(5) -0.013(3) -0.015(4) -0.004(3)
C30 0.035(3) 0.032(3) 0.084(5) 0.003(3) 0.002(3) 0.002(2)
C31 0.049(4) 0.069(5) 0.099(6) 0.014(4) 0.026(4) 0.024(3)
C32 0.079(6) 0.100(7) 0.145(9) 0.047(7) 0.055(6) 0.041(5)
C33 0.060(4) 0.091(5) 0.133(6) 0.027(5) -0.006(5) 0.002(4)
C34 0.070(4) 0.061(4) 0.117(5) 0.008(4) -0.021(4) 0.006(3)
C35 0.049(4) 0.036(3) 0.119(6) -0.004(4) -0.028(4) 0.009(3)
C36 0.033(3) 0.051(3) 0.056(4) 0.000(3) 0.003(3) -0.008(2)
C37 0.036(3) 0.071(4) 0.057(4) 0.001(3) -0.002(3) -0.007(3)
C38 0.048(4) 0.064(4) 0.072(4) 0.003(3) 0.007(3) -0.022(3)
C39 0.042(3) 0.052(3) 0.047(3) 0.012(3) 0.010(3) -0.004(3)
C40 0.057(4) 0.082(5) 0.059(4) 0.020(4) 0.015(3) -0.008(4)
C41 0.060(4) 0.052(4) 0.056(4) 0.018(3) 0.000(3) 0.003(3)
C42 0.027(3) 0.060(4) 0.055(4) 0.004(3) 0.013(3) 0.008(2)
C43 0.041(4) 0.079(5) 0.077(5) -0.003(4) 0.021(3) 0.004(3)
C44 0.053(4) 0.056(4) 0.062(4) -0.008(3) 0.017(3) 0.012(3)
C45 0.047(3) 0.049(3) 0.023(3) 0.000(2) 0.004(2) 0.002(2)
C46 0.042(3) 0.056(3) 0.028(3) 0.008(2) -0.001(2) -0.002(3)
C47 0.051(4) 0.090(5) 0.049(4) 0.028(3) -0.018(3) -0.011(3)
C48 0.066(5) 0.118(7) 0.054(4) 0.048(4) -0.018(4) -0.024(4)
C49 0.073(5) 0.079(5) 0.036(3) 0.024(3) 0.003(3) -0.016(4)
C50 0.050(4) 0.061(4) 0.026(3) 0.004(2) 0.008(2) -0.003(3)
C51 0.110(12) 0.108(14) 0.048(7) 0.045(10) -0.037(8) -0.047(11)
C52 0.132(14) 0.081(8) 0.040(6) 0.003(5) -0.005(6) 0.050(9)
C53 0.085(7) 0.110(7) 0.072(6) 0.021(5) 0.002(5) 0.005(6)
C54 0.034(3) 0.045(3) 0.032(3) 0.000(2) -0.001(2) 0.004(2)
C55 0.040(3) 0.048(3) 0.039(3) -0.003(2) 0.003(2) 0.005(2)
C56 0.051(4) 0.065(4) 0.062(4) -0.022(3) -0.012(3) 0.009(3)
C57 0.053(4) 0.098(6) 0.088(6) -0.035(5) -0.020(4) 0.024(4)
C58 0.060(5) 0.108(7) 0.093(6) -0.044(5) -0.024(4) 0.019(4)
C59 0.049(4) 0.074(5) 0.092(5) -0.039(4) -0.007(4) 0.000(3)
C60 0.046(4) 0.047(3) 0.058(4) -0.006(3) 0.000(3) 0.002(3)
C61 0.034(3) 0.051(3) 0.033(3) 0.001(2) -0.001(2) 0.014(2)
C62 0.044(4) 0.053(4) 0.066(4) -0.008(3) -0.003(3) 0.013(3)
C63 0.055(5) 0.095(6) 0.087(6) -0.054(5) -0.019(4) 0.032(4)
C64 0.071(6) 0.145(9) 0.042(4) -0.020(5) -0.005(4) 0.059(6)
C65 0.083(6) 0.113(7) 0.048(4) 0.026(4) 0.028(4) 0.059(5)
C66 0.060(4) 0.065(4) 0.048(4) 0.014(3) 0.017(3) 0.024(3)
C67 0.045(3) 0.052(3) 0.031(3) 0.002(2) 0.012(2) -0.003(3)
C68 0.043(3) 0.049(3) 0.038(3) 0.007(3) 0.004(2) 0.005(3)
C69 0.051(4) 0.057(4) 0.036(3) 0.003(3) 0.006(3) -0.002(3)
C70 0.061(4) 0.054(4) 0.049(4) 0.011(3) -0.002(3) -0.002(3)
C71 0.068(4) 0.048(4) 0.062(4) 0.008(3) 0.000(3) 0.015(3)
C72 0.078(5) 0.050(4) 0.062(4) 0.005(3) 0.019(4) 0.022(3)
C73 0.060(4) 0.058(4) 0.051(4) 0.009(3) 0.024(3) 0.010(3)
C74 0.053(4) 0.044(3) 0.063(4) -0.010(3) 0.027(3) -0.014(3)
C75 0.092(6) 0.061(4) 0.059(4) -0.014(3) 0.045(4) -0.027(4)
C76 0.125(8) 0.065(5) 0.072(5) -0.031(4) 0.054(5) -0.047(5)
C77 0.079(5) 0.074(4) 0.106(5) -0.025(4) 0.048(4) -0.021(4)
C78 0.053(4) 0.063(5) 0.127(8) -0.030(5) 0.042(5) -0.017(3)
C79 0.044(4) 0.063(4) 0.090(5) -0.024(4) 0.026(4) -0.016(3)
C80 0.044(3) 0.051(3) 0.047(3) -0.004(3) 0.007(3) 0.009(3)
C81 0.044(4) 0.067(4) 0.055(4) -0.017(3) 0.002(3) 0.004(3)
C82 0.059(4) 0.073(5) 0.058(4) -0.021(3) 0.005(3) 0.008(3)
C83 0.047(4) 0.060(4) 0.036(3) -0.009(3) 0.006(3) -0.001(3)
C84 0.082(5) 0.074(5) 0.035(3) -0.006(3) 0.015(3) -0.004(4)
C85 0.088(5) 0.068(4) 0.045(4) -0.020(3) -0.004(4) -0.010(4)
C86 0.053(4) 0.045(3) 0.038(3) -0.004(2) 0.005(3) -0.003(3)
C87 0.064(4) 0.055(4) 0.064(4) 0.021(3) 0.014(3) 0.005(3)
C88 0.061(4) 0.056(4) 0.061(4) 0.000(3) 0.006(3) 0.004(3)
C89 0.036(3) 0.032(3) 0.028(2) 0.000(2) 0.004(2) -0.002(2)
C90 0.027(3) 0.033(3) 0.029(2) 0.002(2) 0.002(2) 0.002(2)
C91 0.032(3) 0.038(3) 0.024(2) -0.001(2) 0.006(2) -0.002(2)
C92 0.046(3) 0.047(3) 0.031(3) 0.008(2) 0.008(2) -0.002(3)
C93 0.049(4) 0.044(3) 0.040(3) 0.004(2) 0.014(3) -0.009(3)
C94 0.035(3) 0.051(3) 0.031(3) -0.002(2) 0.004(2) -0.013(2)
C95 0.030(3) 0.051(3) 0.030(3) -0.001(2) 0.006(2) -0.002(2)

loop_
_atom_type_symbol
_atom_type_description
_atom_type_scat_dispersion_real
_atom_type_scat_dispersion_imag
_atom_type_scat_source
C C 0.0033 0.0016 'International Tables Vol C Tables 4.2.6.8 and 6.1.1.4'
H H 0.0000 0.0000 'International Tables Vol C Tables 4.2.6.8 and 6.1.1.4'
N N 0.0061 0.0033 'International Tables Vol C Tables 4.2.6.8 and 6.1.1.4'
Si Si 0.0817 0.0704 'International Tables Vol C Tables 4.2.6.8 and 6.1.1.4'
Ge Ge 0.1547 1.8001 'International Tables Vol C Tables 4.2.6.8 and 6.1.1.4'
O O 0.0106 0.0060 'International Tables Vol C Tables 4.2.6.8 and 6.1.1.4'

loop_
_geom_angle_atom_site_label_1
_geom_angle_atom_site_label_2
_geom_angle_atom_site_label_3
_geom_angle
N1 Ge1 C90 104.78(18)
N2 Ge2 C89 110.07(19)
N1 Si1 C36 109.5(2)
N1 Si1 C39 106.4(2)
C36 Si1 C39 111.7(3)
N1 Si1 C42 107.5(2)
C36 Si1 C42 110.4(3)
C39 Si1 C42 111.3(3)
N2 Si2 C86 110.6(2)
N2 Si2 C80 108.2(2)
C86 Si2 C80 109.8(3)
N2 Si2 C83 108.1(2)
C86 Si2 C83 112.5(3)
C80 Si2 C83 107.5(3)
C98 O1 C97 127.7(13)
C101 O2 C102 120.6(17)
C1 N1 Si1 125.0(3)
C1 N1 Ge1 115.0(3)
Si1 N1 Ge1 119.9(2)
C45 N2 Si2 119.0(3)
C45 N2 Ge2 108.1(3)
Si2 N2 Ge2 132.7(2)
C6 C1 C2 118.2(5)
C6 C1 N1 119.1(4)
C2 C1 N1 122.5(4)
C3 C2 C1 118.8(5)
C3 C2 C10 118.9(5)
C1 C2 C10 122.2(5)
C4 C3 C2 123.0(5)
C5 C4 C3 117.4(5)
C5 C4 C7 119.7(6)
C3 C4 C7 122.9(6)
C4 C5 C6 122.9(5)
C5 C6 C1 119.7(5)
C5 C6 C23 118.5(5)
C1 C6 C23 121.8(5)
C8 C7 C9 123.0(7)
C8 C7 C4 113.2(6)
C9 C7 C4 114.7(5)
C17 C10 C11 109.6(4)
C17 C10 C2 114.4(5)
C11 C10 C2 113.6(4)
C16 C11 C12 118.2(5)
C16 C11 C10 122.2(5)
C12 C11 C10 119.5(5)
C11 C12 C13 121.1(6)
C14 C13 C12 120.0(6)
C15 C14 C13 119.2(6)
C14 C15 C16 120.6(6)
C11 C16 C15 120.8(6)
C22 C17 C18 118.9(6)
C22 C17 C10 124.1(6)
C18 C17 C10 117.0(6)
C19 C18 C17 120.6(8)
C20 C19 C18 120.0(8)
C21 C20 C19 120.2(8)
C20 C21 C22 120.3(8)
C17 C22 C21 120.0(7)
C30 C23 C6 112.1(4)
C30 C23 C24 111.7(4)
C6 C23 C24 113.2(4)
C25 C24 C29 116.9(6)
C25 C24 C23 125.9(6)
C29 C24 C23 117.2(5)
C24 C25 C26 121.7(7)
C27 C26 C25 120.7(7)
C26 C27 C28 119.4(7)
C27 C28 C29 120.3(8)
C24 C29 C28 121.0(7)
C31 C30 C35 118.5(6)
C31 C30 C23 122.0(6)
C35 C30 C23 119.4(6)
C30 C31 C32 119.1(9)
C33 C32 C31 119.3(9)
C34 C33 C32 122.1(9)
C33 C34 C35 118.8(9)
C30 C35 C34 121.9(8)
C37 C36 C38 109.9(5)
C37 C36 Si1 114.1(4)
C38 C36 Si1 114.0(4)
C40 C39 C41 109.9(5)
C40 C39 Si1 115.6(4)
C41 C39 Si1 112.8(4)
C44 C42 C43 110.6(5)
C44 C42 Si1 112.6(4)
C43 C42 Si1 116.8(5)
C50 C45 C46 118.3(5)
C50 C45 N2 122.1(5)
C46 C45 N2 119.6(5)
C47 C46 C45 119.2(5)
C47 C46 C54 119.5(5)
C45 C46 C54 120.9(4)
C46 C47 C48 123.7(6)
C49 C48 C47 115.3(5)
C49 C48 C51A 124.0(9)
C47 C48 C51A 116.1(9)
C49 C48 C51 121.9(7)
C47 C48 C51 121.9(7)
C51A C48 C51 29.6(6)
C48 C49 C50 124.8(6)
C49 C50 C45 118.4(6)
C49 C50 C67 117.6(5)
C45 C50 C67 123.9(5)
C53 C51 C52 112.7(10)
C53 C51 C48 104.8(9)
C52 C51 C48 118.1(8)
C53A C51A C48 116.9(15)
C53A C51A C52A 109.8(18)
C48 C51A C52A 95.1(11)
C55 C54 C61 111.2(4)
C55 C54 C46 112.6(4)
C61 C54 C46 111.9(5)
C60 C55 C56 117.5(5)
C60 C55 C54 120.6(5)
C56 C55 C54 121.8(5)
C55 C56 C57 121.5(6)
C58 C57 C56 119.8(7)
C57 C58 C59 120.3(7)
C58 C59 C60 118.9(6)
C55 C60 C59 121.9(6)
C62 C61 C66 118.1(6)
C62 C61 C54 122.4(5)
C66 C61 C54 119.4(5)
C61 C62 C63 119.8(7)
C64 C63 C62 121.8(8)
C63 C64 C65 119.2(7)
C64 C65 C66 121.0(8)
C61 C66 C65 120.0(7)
C74 C67 C50 114.9(5)
C74 C67 C68 113.1(5)
C50 C67 C68 109.2(5)
C73 C68 C69 117.1(6)
C73 C68 C67 119.3(5)
C69 C68 C67 123.6(5)
C70 C69 C68 121.3(6)
C69 C70 C71 119.6(6)
C72 C71 C70 119.8(6)
C71 C72 C73 120.7(6)
C72 C73 C68 121.5(6)
C79 C74 C75 117.7(7)
C79 C74 C67 118.6(6)
C75 C74 C67 123.7(7)
C74 C75 C76 119.3(9)
C77 C76 C75 120.1(8)
C78 C77 C76 121.1(8)
C77 C78 C79 118.7(9)
C74 C79 C78 123.1(8)
C81 C80 C82 108.2(5)
C81 C80 Si2 114.4(4)
C82 C80 Si2 117.8(4)
C85 C83 C84 109.5(5)
C85 C83 Si2 115.3(4)
C84 C83 Si2 113.1(4)
C87 C86 C88 110.1(5)
C87 C86 Si2 114.6(4)
C88 C86 Si2 114.8(4)
C90 C89 C94 101.6(4)
C90 C89 Ge2 107.8(3)
C94 C89 Ge2 106.4(3)
C91 C90 C89 103.1(4)
C91 C90 Ge1 132.2(3)
C89 C90 Ge1 106.1(3)
C92 C91 C95 99.7(4)
C92 C91 C90 102.9(4)
C95 C91 C90 101.9(4)
C93 C92 C91 107.9(5)
C92 C93 C94 107.8(5)
C93 C94 C95 100.9(4)
C93 C94 C89 105.7(4)
C95 C94 C89 101.1(4)
C94 C95 C91 93.6(4)
O1 C97 C96 122.0(8)
O1 C98 C99 120.3(9)
O2 C101 C100 103(3)
O2 C102 C103 108.6(16)

loop_
_geom_bond_atom_site_label_1
_geom_bond_atom_site_label_2
_geom_bond_distance
Ge1 N1 1.880(4)
Ge1 C90 1.993(5)
Ge2 N2 1.897(4)
Ge2 C89 2.041(5)
Si1 N1 1.783(4)
Si1 C36 1.889(6)
Si1 C39 1.898(6)
Si1 C42 1.899(6)
Si2 N2 1.781(4)
Si2 C86 1.902(6)
Si2 C80 1.905(6)
Si2 C83 1.907(6)
O1 C98 1.390(8)
O1 C97 1.398(7)
O2 C101 1.403(8)
O2 C102 1.406(8)
N1 C1 1.441(6)
N2 C45 1.458(7)
C1 C6 1.418(7)
C1 C2 1.422(7)
C2 C3 1.395(7)
C2 C10 1.546(7)
C3 C4 1.390(8)
C4 C5 1.368(8)
C4 C7 1.504(8)
C5 C6 1.392(7)
C6 C23 1.532(7)
C7 C8 1.477(7)
C7 C9 1.482(6)
C10 C17 1.526(8)
C10 C11 1.540(8)
C11 C16 1.385(8)
C11 C12 1.387(8)
C12 C13 1.406(9)
C13 C14 1.386(9)
C14 C15 1.379(10)
C15 C16 1.404(9)
C17 C22 1.382(9)
C17 C18 1.395(9)
C18 C19 1.389(10)
C19 C20 1.383(13)
C20 C21 1.361(13)
C21 C22 1.415(9)
C23 C30 1.512(8)
C23 C24 1.548(7)
C24 C25 1.373(9)
C24 C29 1.373(9)
C25 C26 1.386(9)
C26 C27 1.340(11)
C27 C28 1.357(12)
C28 C29 1.401(10)
C30 C31 1.377(10)
C30 C35 1.388(9)
C31 C32 1.424(12)
C32 C33 1.389(14)
C33 C34 1.314(13)
C34 C35 1.405(10)
C36 C37 1.534(8)
C36 C38 1.553(8)
C39 C40 1.540(8)
C39 C41 1.551(9)
C42 C44 1.511(9)
C42 C43 1.531(8)
C45 C50 1.414(8)
C45 C46 1.426(8)
C46 C47 1.375(8)
C46 C54 1.526(8)
C47 C48 1.398(9)
C48 C49 1.377(9)
C48 C51A 1.524(8)
C48 C51 1.550(7)
C49 C50 1.391(8)
C50 C67 1.532(8)
C51 C53 1.517(8)
C51 C52 1.527(8)
C51A C53A 1.522(8)
C51A C52A 1.524(8)
C54 C55 1.521(7)
C54 C61 1.523(7)
C55 C60 1.379(8)
C55 C56 1.390(8)
C56 C57 1.392(9)
C57 C58 1.372(10)
C58 C59 1.384(10)
C59 C60 1.403(9)
C61 C62 1.384(8)
C61 C66 1.386(8)
C62 C63 1.396(10)
C63 C64 1.334(13)
C64 C65 1.365(13)
C65 C66 1.391(10)
C67 C74 1.520(8)
C67 C68 1.533(8)
C68 C73 1.396(8)
C68 C69 1.405(8)
C69 C70 1.385(9)
C70 C71 1.394(9)
C71 C72 1.366(10)
C72 C73 1.377(9)
C74 C79 1.373(10)
C74 C75 1.386(10)
C75 C76 1.418(11)
C76 C77 1.367(13)
C77 C78 1.347(13)
C78 C79 1.385(10)
C80 C81 1.525(8)
C80 C82 1.542(8)
C83 C85 1.523(9)
C83 C84 1.534(9)
C86 C87 1.542(9)
C86 C88 1.544(8)
C89 C90 1.571(7)
C89 C94 1.573(7)
C90 C91 1.568(7)
C91 C92 1.517(7)
C91 C95 1.549(7)
C92 C93 1.320(8)
C93 C94 1.507(8)
C94 C95 1.532(7)
C96 C97 1.487(7)
C98 C99 1.520(8)
C100 C101 1.520(8)
C102 C103 1.504(8)
